data_7109871
loop_
_publ_author_name
'Laurel A. Morton'
'Maozhong Miao'
'Tabitha M. Callaway'
'Tianniu Chen'
'Shu-Jian Chen'
'Albert A. Tuinman'
'Xianghua Yu'
'Zheng Lu'
'Zi-Ling Xue'

_publ_section_title
;
 Reactions of d0 tungsten alkylidyne complexes with O2 or H2O. Formation
 of an oxo siloxy complex through unusual silyl migrations
;
_journal_name_full Chem.Commun.
_journal_page_first 9555
_journal_paper_doi 10.1039/c3cc46014b
_journal_volume 49
_journal_year 2013
_chemical_formula_sum 'C36 H90 O9 Si6 W3'
_chemical_formula_weight 1387.17
_chemical_name_systematic
; 
 ? 
;
_space_group_IT_number 220
_symmetry_cell_setting cubic
_symmetry_space_group_name_Hall 'I -4bd 2c 3'
_symmetry_space_group_name_H-M 'I -4 3 d'
_atom_sites_solution_hydrogens geom
_atom_sites_solution_primary direct
_atom_sites_solution_secondary difmap
_audit_creation_method SHELXL-97
_cell_angle_alpha 90.00
_cell_angle_beta 90.00
_cell_angle_gamma 90.00
_cell_formula_units_Z 16
_cell_length_a 28.065(3)
_cell_length_b 28.065(3)
_cell_length_c 28.065(3)
_cell_measurement_temperature 173(2)
_cell_volume 22105(4)
_computing_structure_refinement 'SHELXL-97 (Sheldrick, 1997)'
_computing_structure_solution 'SHELXS-97 (Sheldrick, 1990)'
_diffrn_ambient_temperature 173(2)
_diffrn_measured_fraction_theta_full 0.984
_diffrn_measured_fraction_theta_max 0.984
_diffrn_measurement_device_type 'Bruker-AXS Smart APEX II'
_diffrn_measurement_method '\w scan'
_diffrn_radiation_monochromator graphite
_diffrn_radiation_source 'fine-focus sealed tube'
_diffrn_radiation_type MoK\a
_diffrn_radiation_wavelength 0.71073
_diffrn_reflns_av_R_equivalents 0.1358
_diffrn_reflns_av_sigmaI/netI 0.0450
_diffrn_reflns_limit_h_max 32
_diffrn_reflns_limit_h_min -37
_diffrn_reflns_limit_k_max 37
_diffrn_reflns_limit_k_min -36
_diffrn_reflns_limit_l_max 36
_diffrn_reflns_limit_l_min -31
_diffrn_reflns_number 67995
_diffrn_reflns_theta_full 28.61
_diffrn_reflns_theta_max 28.61
_diffrn_reflns_theta_min 1.78
_exptl_absorpt_coefficient_mu 6.400
_exptl_absorpt_correction_T_max 0.6629
_exptl_absorpt_correction_T_min 0.4469
_exptl_absorpt_correction_type multi-scan
_exptl_absorpt_process_details SADABS
_exptl_crystal_colour colorless
_exptl_crystal_density_diffrn 1.667
_exptl_crystal_density_method 'not measured'
_exptl_crystal_description block
_exptl_crystal_F_000 10944
_exptl_crystal_size_max 0.15
_exptl_crystal_size_mid 0.09
_exptl_crystal_size_min 0.07
_refine_diff_density_max 1.167
_refine_diff_density_min -0.616
_refine_diff_density_rms 0.111
_refine_ls_abs_structure_details 'Flack H D (1983), Acta Cryst. A39, 876-881'
_refine_ls_abs_structure_Flack -0.020(7)
_refine_ls_extinction_method none
_refine_ls_goodness_of_fit_ref 0.999
_refine_ls_hydrogen_treatment constr
_refine_ls_matrix_type full
_refine_ls_number_parameters 169
_refine_ls_number_reflns 4603
_refine_ls_number_restraints 0
_refine_ls_restrained_S_all 0.999
_refine_ls_R_factor_all 0.0256
_refine_ls_R_factor_gt 0.0218
_refine_ls_shift/su_max 0.009
_refine_ls_shift/su_mean 0.000
_refine_ls_structure_factor_coef Fsqd
_refine_ls_weighting_details 'calc w=1/[\s^2^(Fo^2^)+(0.0191P)^2^+0.0000P] where P=(Fo^2^+2Fc^2^)/3'
_refine_ls_weighting_scheme calc
_refine_ls_wR_factor_gt 0.0480
_refine_ls_wR_factor_ref 0.0490
_reflns_number_gt 4285
_reflns_number_total 4603
_reflns_threshold_expression >2sigma(I)
_cod_data_source_file c3cc46014b.txt
_cod_data_source_block t1
_cod_database_code 7109871

loop_
_symmetry_equiv_pos_as_xyz
'x, y, z'
'-x+1/2, -y, z+1/2'
'-x, y+1/2, -z+1/2'
'x+1/2, -y+1/2, -z'
'z, x, y'
'z+1/2, -x+1/2, -y'
'-z+1/2, -x, y+1/2'
'-z, x+1/2, -y+1/2'
'y, z, x'
'-y, z+1/2, -x+1/2'
'y+1/2, -z+1/2, -x'
'-y+1/2, -z, x+1/2'
'y+1/4, x+1/4, z+1/4'
'-y+1/4, -x+3/4, z+3/4'
'y+3/4, -x+1/4, -z+3/4'
'-y+3/4, x+3/4, -z+1/4'
'x+1/4, z+1/4, y+1/4'
'-x+3/4, z+3/4, -y+1/4'
'-x+1/4, -z+3/4, y+3/4'
'x+3/4, -z+1/4, -y+3/4'
'z+1/4, y+1/4, x+1/4'
'z+3/4, -y+1/4, -x+3/4'
'-z+3/4, y+3/4, -x+1/4'
'-z+1/4, -y+3/4, x+3/4'
'x+1/2, y+1/2, z+1/2'
'-x+1, -y+1/2, z+1'
'-x+1/2, y+1, -z+1'
'x+1, -y+1, -z+1/2'
'z+1/2, x+1/2, y+1/2'
'z+1, -x+1, -y+1/2'
'-z+1, -x+1/2, y+1'
'-z+1/2, x+1, -y+1'
'y+1/2, z+1/2, x+1/2'
'-y+1/2, z+1, -x+1'
'y+1, -z+1, -x+1/2'
'-y+1, -z+1/2, x+1'
'y+3/4, x+3/4, z+3/4'
'-y+3/4, -x+5/4, z+5/4'
'y+5/4, -x+3/4, -z+5/4'
'-y+5/4, x+5/4, -z+3/4'
'x+3/4, z+3/4, y+3/4'
'-x+5/4, z+5/4, -y+3/4'
'-x+3/4, -z+5/4, y+5/4'
'x+5/4, -z+3/4, -y+5/4'
'z+3/4, y+3/4, x+3/4'
'z+5/4, -y+3/4, -x+5/4'
'-z+5/4, y+5/4, -x+3/4'
'-z+3/4, -y+5/4, x+5/4'

loop_
_atom_site_label
_atom_site_type_symbol
_atom_site_fract_x
_atom_site_fract_y
_atom_site_fract_z
_atom_site_U_iso_or_equiv
_atom_site_adp_type
_atom_site_occupancy
_atom_site_symmetry_multiplicity
_atom_site_calc_flag
_atom_site_refinement_flags
W1 W 1.012543(5) 0.442460(5) 0.946156(5) 0.01326(4) Uani 1 1 d .
O1 O 0.96278(10) 0.43185(9) 0.87907(10) 0.0209(6) Uani 1 1 d .
C1 C 0.95341(17) 0.38657(15) 0.85723(16) 0.0299(10) Uani 1 1 d .
H1A H 0.9318 0.3679 0.8767 0.036 Uiso 1 1 calc R
H1B H 0.9828 0.3688 0.8531 0.036 Uiso 1 1 calc R
C2 C 0.93090(16) 0.39773(15) 0.80897(16) 0.0307(10) Uani 1 1 d .
H2A H 0.9054 0.3756 0.8017 0.037 Uiso 1 1 calc R
H2B H 0.9544 0.3965 0.7837 0.037 Uiso 1 1 calc R
C4 C 0.92172(16) 0.46082(16) 0.86645(15) 0.0286(9) Uani 1 1 d .
H4A H 0.9289 0.4945 0.8699 0.034 Uiso 1 1 calc R
H4B H 0.8946 0.4531 0.8865 0.034 Uiso 1 1 calc R
C3 C 0.91154(18) 0.44872(16) 0.81535(16) 0.0344(11) Uani 1 1 d .
H3A H 0.9276 0.4707 0.7941 0.041 Uiso 1 1 calc R
H3B H 0.8776 0.4498 0.8090 0.041 Uiso 1 1 calc R
Si2 Si 0.96166(4) 0.34182(4) 0.99585(4) 0.0198(2) Uani 1 1 d .
Si1 Si 1.08693(4) 0.47889(4) 0.85476(4) 0.0198(2) Uani 1 1 d .
C7 C 0.91161(15) 0.32611(18) 1.03775(17) 0.0357(11) Uani 1 1 d .
H7A H 0.9125 0.3469 1.0649 0.054 Uiso 1 1 calc R
H7B H 0.9151 0.2937 1.0481 0.054 Uiso 1 1 calc R
H7C H 0.8817 0.3297 1.0216 0.054 Uiso 1 1 calc R
C5 C 1.01907(15) 0.33181(15) 1.02825(16) 0.0287(10) Uani 1 1 d .
H5A H 1.0452 0.3403 1.0079 0.043 Uiso 1 1 calc R
H5B H 1.0216 0.2988 1.0370 0.043 Uiso 1 1 calc R
H5C H 1.0198 0.3512 1.0564 0.043 Uiso 1 1 calc R
C6 C 0.95972(15) 0.29992(14) 0.94418(17) 0.0297(10) Uani 1 1 d .
H6A H 0.9311 0.3053 0.9262 0.045 Uiso 1 1 calc R
H6B H 0.9602 0.2677 0.9556 0.045 Uiso 1 1 calc R
H6C H 0.9869 0.3053 0.9241 0.045 Uiso 1 1 calc R
C10 C 1.09630(16) 0.52992(15) 0.81355(15) 0.0277(9) Uani 1 1 d .
H10A H 1.0684 0.5342 0.7942 0.042 Uiso 1 1 calc R
H10B H 1.1233 0.5236 0.7935 0.042 Uiso 1 1 calc R
H10C H 1.1020 0.5583 0.8317 0.042 Uiso 1 1 calc R
C9 C 1.14220(15) 0.46651(17) 0.88982(16) 0.0306(10) Uani 1 1 d .
H9A H 1.1673 0.4569 0.8686 0.046 Uiso 1 1 calc R
H9B H 1.1361 0.4415 0.9123 0.046 Uiso 1 1 calc R
H9C H 1.1517 0.4948 0.9066 0.046 Uiso 1 1 calc R
C8 C 1.07340(19) 0.42557(16) 0.81754(18) 0.0400(13) Uani 1 1 d .
H8A H 1.0442 0.4307 0.8006 0.060 Uiso 1 1 calc R
H8B H 1.0703 0.3981 0.8377 0.060 Uiso 1 1 calc R
H8C H 1.0988 0.4205 0.7952 0.060 Uiso 1 1 calc R
C11 C 0.95264(14) 0.40528(13) 0.97767(14) 0.0182(8) Uani 1 1 d .
H11A H 0.9427 0.4230 1.0056 0.022 Uiso 1 1 calc R
H11B H 0.9265 0.4062 0.9551 0.022 Uiso 1 1 calc R
C12 C 1.03616(14) 0.49468(13) 0.89483(13) 0.0178(8) Uani 1 1 d .
H12A H 1.0091 0.5028 0.8749 0.021 Uiso 1 1 calc R
H12B H 1.0449 0.5233 0.9122 0.021 Uiso 1 1 calc R
O4 O 1.04301(9) 0.46092(9) 0.99770(9) 0.0161(6) Uani 1 1 d .
O5 O 1.04346(9) 0.39395(9) 0.92593(9) 0.0179(5) Uani 1 1 d .

loop_
_atom_site_aniso_label
_atom_site_aniso_U_11
_atom_site_aniso_U_22
_atom_site_aniso_U_33
_atom_site_aniso_U_23
_atom_site_aniso_U_13
_atom_site_aniso_U_12
W1 0.01412(7) 0.01276(7) 0.01291(7) -0.00009(6) 0.00043(6) -0.00021(6)
O1 0.0228(14) 0.0198(14) 0.0202(13) -0.0041(11) -0.0027(12) 0.0038(11)
C1 0.036(3) 0.022(2) 0.031(2) -0.0041(18) -0.007(2) -0.0021(19)
C2 0.034(2) 0.031(2) 0.028(2) -0.0113(19) -0.0066(19) -0.0044(19)
C4 0.030(2) 0.029(2) 0.026(2) -0.0037(19) -0.0084(19) 0.0072(19)
C3 0.043(3) 0.031(2) 0.029(2) -0.006(2) -0.012(2) 0.004(2)
Si2 0.0175(5) 0.0168(5) 0.0252(6) 0.0053(4) -0.0018(4) -0.0018(4)
Si1 0.0238(5) 0.0184(5) 0.0171(5) 0.0001(4) 0.0050(4) -0.0019(5)
C7 0.023(2) 0.048(3) 0.036(2) 0.018(2) 0.000(2) -0.007(2)
C5 0.026(2) 0.021(2) 0.039(2) 0.0053(18) -0.0110(19) 0.0002(18)
C6 0.026(2) 0.020(2) 0.043(3) -0.005(2) -0.010(2) 0.0023(17)
C10 0.031(2) 0.028(2) 0.024(2) 0.0051(18) 0.0034(18) -0.0053(19)
C9 0.021(2) 0.039(3) 0.032(2) 0.006(2) 0.0095(18) 0.0042(19)
C8 0.059(3) 0.029(2) 0.031(3) -0.010(2) 0.020(2) -0.006(2)
C11 0.0199(19) 0.0168(18) 0.0178(18) 0.0027(15) -0.0006(15) -0.0016(15)
C12 0.0221(18) 0.0166(18) 0.0147(17) -0.0025(14) -0.0017(15) -0.0004(16)
O4 0.0165(13) 0.0186(12) 0.0134(12) 0.0013(11) 0.0023(10) 0.0002(11)
O5 0.0195(13) 0.0153(13) 0.0190(13) -0.0023(11) 0.0029(11) -0.0007(11)

loop_
_atom_type_symbol
_atom_type_description
_atom_type_scat_dispersion_real
_atom_type_scat_dispersion_imag
_atom_type_scat_source
C C 0.0033 0.0016 'International Tables Vol C Tables 4.2.6.8 and 6.1.1.4'
H H 0.0000 0.0000 'International Tables Vol C Tables 4.2.6.8 and 6.1.1.4'
O O 0.0106 0.0060 'International Tables Vol C Tables 4.2.6.8 and 6.1.1.4'
Si Si 0.0817 0.0704 'International Tables Vol C Tables 4.2.6.8 and 6.1.1.4'
W W -0.8490 6.8722 'International Tables Vol C Tables 4.2.6.8 and 6.1.1.4'

loop_
_geom_angle_atom_site_label_1
_geom_angle_atom_site_label_2
_geom_angle_atom_site_label_3
_geom_angle
_geom_angle_site_symmetry_1
_geom_angle_site_symmetry_3
O5 W1 O4 105.11(13) . .
O5 W1 C12 99.39(13) . .
O4 W1 C12 101.52(13) . .
O5 W1 C11 98.38(13) . .
O4 W1 C11 100.56(13) . .
C12 W1 C11 146.83(14) . .
O5 W1 O4 165.93(11) . 11_567
O4 W1 O4 88.97(15) . 11_567
C12 W1 O4 77.30(11) . 11_567
C11 W1 O4 78.68(12) . 11_567
O5 W1 O1 86.28(11) . .
O4 W1 O1 168.51(11) . .
C12 W1 O1 74.65(12) . .
C11 W1 O1 78.81(12) . .
O4 W1 O1 79.65(9) 11_567 .
C1 O1 C4 104.2(3) . .
C1 O1 W1 124.1(2) . .
C4 O1 W1 126.3(2) . .
O1 C1 C2 105.8(3) . .
C1 C2 C3 103.5(3) . .
O1 C4 C3 104.9(3) . .
C4 C3 C2 104.7(3) . .
C6 Si2 C11 112.57(19) . .
C6 Si2 C5 107.93(19) . .
C11 Si2 C5 113.09(18) . .
C6 Si2 C7 108.4(2) . .
C11 Si2 C7 107.0(2) . .
C5 Si2 C7 107.7(2) . .
C10 Si1 C8 107.4(2) . .
C10 Si1 C12 107.43(18) . .
C8 Si1 C12 111.9(2) . .
C10 Si1 C9 110.7(2) . .
C8 Si1 C9 108.3(2) . .
C12 Si1 C9 111.10(18) . .
Si2 C11 W1 117.71(19) . .
Si1 C12 W1 118.33(19) . .
W1 O4 W1 150.90(15) . 8_746

loop_
_geom_bond_atom_site_label_1
_geom_bond_atom_site_label_2
_geom_bond_distance
_geom_bond_site_symmetry_2
W1 O5 1.711(3) .
W1 O4 1.758(3) .
W1 C12 2.159(4) .
W1 C11 2.167(4) .
W1 O4 2.239(2) 11_567
W1 O1 2.363(3) .
O1 C1 1.435(5) .
O1 C4 1.454(5) .
C1 C2 1.527(6) .
C2 C3 1.541(6) .
C4 C3 1.501(6) .
Si2 C6 1.868(4) .
Si2 C11 1.870(4) .
Si2 C5 1.871(4) .
Si2 C7 1.884(5) .
Si1 C10 1.859(4) .
Si1 C8 1.864(4) .
Si1 C12 1.869(4) .
Si1 C9 1.869(4) .
O4 W1 2.239(2) 8_746
